data_8105941
loop_
_publ_author_name
'Yu, Xiang'
'Yang, Xu-Li'
'Zhao, You-Fang'
'Qin, Yan'
'Yan, Jing'
'Chen, Ya-Fang'

_publ_section_title
;
 The crystal structure of
 (1E,2E)-2-methyl-4-((7-oxo-7H-furo[3,2-g]chromen-9-yl)oxy)but-2-enal
 O-isonicotinoyl oxime--trichloromethane (3/1), C67H49Cl3N6O18
;
_journal_issue 5
_journal_name_full 'Zeitschrift f\"ur Kristallographie - New Crystal Structures'
_journal_page_first 1073
_journal_page_last 1075
_journal_paper_doi 10.1515/ncrs-2019-0269
_journal_volume 234
_journal_year 2019
_chemical_formula_moiety 'C H Cl3, 3(C22 H16 N2 O6)'
_chemical_formula_sum 'C67 H49 Cl3 N6 O18'
_chemical_formula_weight 1332.47
_space_group_crystal_system triclinic
_space_group_IT_number 2
_space_group_name_Hall '-P 1'
_space_group_name_H-M_alt 'P -1'
_atom_sites_solution_hydrogens geom
_atom_sites_solution_primary dual
_cell_angle_alpha 89.015(2)
_cell_angle_beta 77.885(3)
_cell_angle_gamma 72.021(3)
_cell_formula_units_Z 2
_cell_length_a 12.3281(4)
_cell_length_b 15.8887(5)
_cell_length_c 16.9037(6)
_cell_measurement_reflns_used 18549
_cell_measurement_temperature 291.2(3)
_cell_measurement_theta_max 25.8090
_cell_measurement_theta_min 3.6660
_cell_volume 3075.20(19)
_computing_cell_refinement 'CrysAlisPro 1.171.39.46 (Rigaku OD, 2018)'
_computing_data_collection 'CrysAlisPro 1.171.39.46 (Rigaku OD, 2018)'
_computing_data_reduction 'CrysAlisPro 1.171.39.46 (Rigaku OD, 2018)'
_computing_molecular_graphics 'Olex2 (Dolomanov et al., 2009)'
_computing_publication_material 'Olex2 (Dolomanov et al., 2009)'
_computing_structure_refinement 'ShelXL (Sheldrick, 2015)'
_computing_structure_solution 'ShelXT (Sheldrick, 2015)'
_diffrn_ambient_environment air
_diffrn_ambient_temperature 291.2(3)
_diffrn_detector 'CCD plate'
_diffrn_detector_area_resol_mean 8.0584
_diffrn_detector_type EosS2
_diffrn_measured_fraction_theta_full 0.998
_diffrn_measured_fraction_theta_max 0.899
_diffrn_measurement_details
;
List of Runs (angles in degrees, time in seconds):

  # Type    Start    End  Width  t~exp~   \w     \q     \k     \f   Frames
--------------------------------------------------------------------------
  1  \w    -81.00   3.00   1.00   10.18    --  -13.80 -57.00 -60.00   84
  2  \w    -20.00  25.00   1.00   10.18    --  -13.80 -99.00 120.00   45
  3  \w    -81.00   3.00   1.00   10.18    --  -13.80 -57.00-150.00   84
  4  \w    -52.00  32.00   1.00   10.18    --   14.82 -57.00  90.00   84
  5  \w     -4.00  84.00   1.00   10.18    --   14.82  38.00-150.00   88
  6  \w     -2.00  82.00   1.00   10.18    --   14.82  57.00  30.00   84
  7  \w    -20.00  54.00   1.00   10.18    --   14.82 -99.00  30.00   74
  8  \w    -20.00  54.00   1.00   10.18    --   14.82 -99.00 -60.00   74
  9  \w    -20.00  54.00   1.00   10.18    --   14.82 -99.00-150.00   74
 10  \w     -4.00  84.00   1.00   10.18    --   14.82  38.00 120.00   88
 11  \w    -66.00   1.00   1.00   10.18    --  -13.80 122.00  50.07   67
 12  \w    -70.00 -25.00   1.00   10.18    --  -13.80 129.00  15.11   45
 13  \w    -31.00  53.00   1.00   10.18    --  -13.80  57.00 -60.00   84
 14  \w      3.00  69.00   1.00   10.18    --   14.82-127.00 -87.00   66
 15  \w     35.00  87.00   1.00   10.18    --   14.82 178.00 -90.00   52
;
_diffrn_measurement_device 'four-circle diffractometer'
_diffrn_measurement_device_type 'SuperNova, Single source at offset/far, EosS2'
_diffrn_measurement_method '\w scans'
_diffrn_orient_matrix_type 'CrysAlisPro convention (1999,Acta A55,543-557)'
_diffrn_orient_matrix_UB_11 0.0546035000
_diffrn_orient_matrix_UB_12 -0.0153128000
_diffrn_orient_matrix_UB_13 -0.0277908000
_diffrn_orient_matrix_UB_21 0.0291212000
_diffrn_orient_matrix_UB_22 -0.0064235000
_diffrn_orient_matrix_UB_23 0.0326779000
_diffrn_orient_matrix_UB_31 -0.0026127000
_diffrn_orient_matrix_UB_32 -0.0439634000
_diffrn_orient_matrix_UB_33 0.0025547000
_diffrn_radiation_monochromator mirror
_diffrn_radiation_probe x-ray
_diffrn_radiation_type MoK\a
_diffrn_radiation_wavelength 0.71073
_diffrn_reflns_av_R_equivalents 0.0546
_diffrn_reflns_av_unetI/netI 0.0453
_diffrn_reflns_Laue_measured_fraction_full 0.998
_diffrn_reflns_Laue_measured_fraction_max 0.899
_diffrn_reflns_limit_h_max 15
_diffrn_reflns_limit_h_min -16
_diffrn_reflns_limit_k_max 20
_diffrn_reflns_limit_k_min -20
_diffrn_reflns_limit_l_max 22
_diffrn_reflns_limit_l_min -22
_diffrn_reflns_number 72823
_diffrn_reflns_point_group_measured_fraction_full 0.998
_diffrn_reflns_point_group_measured_fraction_max 0.899
_diffrn_reflns_theta_full 25.242
_diffrn_reflns_theta_max 28.399
_diffrn_reflns_theta_min 3.336
_diffrn_source 'micro-focus sealed X-ray tube'
_diffrn_source_type 'SuperNova (Mo) X-ray Source'
_exptl_absorpt_coefficient_mu 0.230
_exptl_absorpt_correction_T_max 1.00000
_exptl_absorpt_correction_T_min 0.67106
_exptl_absorpt_correction_type multi-scan
_exptl_absorpt_process_details
;
CrysAlisPro 1.171.39.46 (Rigaku Oxford Diffraction, 2018)
Empirical absorption correction using spherical harmonics,
 implemented in SCALE3 ABSPACK scaling algorithm.
;
_exptl_crystal_colour colourless
_exptl_crystal_colour_primary colourless
_exptl_crystal_density_diffrn 1.439
_exptl_crystal_description block
_exptl_crystal_F_000 1376
_exptl_crystal_size_max 0.29
_exptl_crystal_size_mid 0.27
_exptl_crystal_size_min 0.26
_refine_diff_density_max 0.380
_refine_diff_density_min -0.388
_refine_diff_density_rms 0.040
_refine_ls_extinction_coef .
_refine_ls_extinction_method none
_refine_ls_goodness_of_fit_ref 1.042
_refine_ls_hydrogen_treatment constr
_refine_ls_matrix_type full
_refine_ls_number_parameters 850
_refine_ls_number_reflns 13901
_refine_ls_number_restraints 0
_refine_ls_restrained_S_all 1.042
_refine_ls_R_factor_all 0.1121
_refine_ls_R_factor_gt 0.0658
_refine_ls_shift/su_max 0.001
_refine_ls_shift/su_mean 0.000
_refine_ls_structure_factor_coef Fsqd
_refine_ls_weighting_details 'w=1/[\s^2^(Fo^2^)+(0.0519P)^2^+1.5314P] where P=(Fo^2^+2Fc^2^)/3'
_refine_ls_weighting_scheme calc
_refine_ls_wR_factor_gt 0.1356
_refine_ls_wR_factor_ref 0.1558
_reflns_Friedel_coverage 0.000
_reflns_Friedel_fraction_full .
_reflns_Friedel_fraction_max .
_reflns_number_gt 8889
_reflns_number_total 13901
_reflns_threshold_expression 'I > 2\s(I)'
_cod_data_source_file suppl_ncrs-2019-0269_suppl.cif
_cod_data_source_block mi
_cod_database_code 8105941
_shelx_space_group_comment
;
The symmetry employed for this shelxl refinement is uniquely defined
by the following loop, which should always be used as a source of
symmetry information in preference to the above space-group names.
They are only intended as comments.
;
_shelx_estimated_absorpt_t_max 0.943
_shelx_estimated_absorpt_t_min 0.936
_reflns_odcompleteness_completeness 99.78
_reflns_odcompleteness_iscentric 1
_reflns_odcompleteness_theta 25.30
_olex2_refinement_description
;
1. Fixed Uiso
 At 1.2 times of:
  All C(H) groups, All C(H,H) groups
 At 1.5 times of:
  All C(H,H,H) groups
2.a Ternary CH refined with riding coordinates:
 C67(H67)
2.b Secondary CH2 refined with riding coordinates:
 C12(H12A,H12B), C34(H34A,H34B), C56(H56A,H56B)
2.c Aromatic/amide H refined with riding coordinates:
 C2(H2), C3(H3), C5(H5), C7(H7), C8(H8), C13(H13), C16(H16), C18(H18),
 C19(H19), C21(H21), C22(H22), C24(H24), C25(H25), C27(H27), C29(H29), C30(H30),
  C35(H35), C38(H38), C40(H40), C41(H41), C43(H43), C44(H44), C46(H46),
 C47(H47), C49(H49), C51(H51), C52(H52), C57(H57), C60(H60), C62(H62), C63(H63),
  C65(H65), C66(H66)
2.d Idealised Me refined as rotating group:
 C15(H15A,H15B,H15C), C37(H37A,H37B,H37C), C59(H59A,H59B,H59C)
;

loop_
_space_group_symop_operation_xyz
'x, y, z'
'-x, -y, -z'

loop_
_atom_site_label
_atom_site_type_symbol
_atom_site_fract_x
_atom_site_fract_y
_atom_site_fract_z
_atom_site_U_iso_or_equiv
_atom_site_adp_type
_atom_site_occupancy
_atom_site_site_symmetry_order
_atom_site_calc_flag
_atom_site_refinement_flags_posn
_atom_site_refinement_flags_adp
_atom_site_refinement_flags_occupancy
_atom_site_disorder_assembly
_atom_site_disorder_group
Cl1 Cl 0.58491(10) 0.19058(7) 0.66204(7) 0.1149(4) Uani 1 1 d . . . . .
Cl2 Cl 0.56603(14) 0.25465(12) 0.50636(8) 0.1525(6) Uani 1 1 d . . . . .
Cl3 Cl 0.66470(8) 0.33636(6) 0.60846(7) 0.0946(3) Uani 1 1 d . . . . .
C67 C 0.5610(3) 0.2840(2) 0.60546(19) 0.0692(8) Uani 1 1 d . . . . .
H67 H 0.4834 0.3251 0.6285 0.083 Uiso 1 1 calc R . . . .
O1 O 0.80945(18) 0.61618(13) -0.03009(11) 0.0665(5) Uani 1 1 d . . . . .
O2 O 0.71619(15) 0.62087(11) -0.12853(10) 0.0473(4) Uani 1 1 d . . . . .
O3 O 0.50045(17) 0.63883(12) -0.33759(11) 0.0615(5) Uani 1 1 d . . . . .
O4 O 0.66282(16) 0.70181(11) -0.25797(10) 0.0530(5) Uani 1 1 d . . . . .
O5 O 0.83821(16) 1.03289(11) -0.45831(10) 0.0530(5) Uani 1 1 d . . . . .
O6 O 0.8420(2) 1.06928(15) -0.58807(13) 0.0831(7) Uani 1 1 d . . . . .
N1 N 0.77585(19) 0.97342(13) -0.47212(13) 0.0513(5) Uani 1 1 d . . . . .
N2 N 1.0134(2) 1.27540(16) -0.47343(16) 0.0678(7) Uani 1 1 d . . . . .
C1 C 0.7470(2) 0.58604(18) -0.05852(16) 0.0531(7) Uani 1 1 d . . . . .
C2 C 0.7027(3) 0.5149(2) -0.02702(17) 0.0650(8) Uani 1 1 d . . . . .
H2 H 0.7214 0.4899 0.0204 0.078 Uiso 1 1 calc R . . . .
C3 C 0.6360(2) 0.48429(18) -0.06392(17) 0.0592(7) Uani 1 1 d . . . . .
H3 H 0.6106 0.4377 -0.0424 0.071 Uiso 1 1 calc R . . . .
C4 C 0.6029(2) 0.52196(16) -0.13596(15) 0.0461(6) Uani 1 1 d . . . . .
C5 C 0.5301(2) 0.49407(16) -0.17468(16) 0.0505(6) Uani 1 1 d . . . . .
H5 H 0.5021 0.4480 -0.1551 0.061 Uiso 1 1 calc R . . . .
C6 C 0.5003(2) 0.53587(16) -0.24257(15) 0.0464(6) Uani 1 1 d . . . . .
C7 C 0.4257(3) 0.52903(18) -0.29548(18) 0.0603(7) Uani 1 1 d . . . . .
H7 H 0.3834 0.4893 -0.2926 0.072 Uiso 1 1 calc R . . . .
C8 C 0.4292(3) 0.5904(2) -0.34900(19) 0.0708(9) Uani 1 1 d . . . . .
H8 H 0.3878 0.5999 -0.3901 0.085 Uiso 1 1 calc R . . . .
C9 C 0.5442(2) 0.60502(16) -0.27120(14) 0.0439(6) Uani 1 1 d . . . . .
C10 C 0.6178(2) 0.63475(15) -0.23527(14) 0.0401(5) Uani 1 1 d . . . . .
C11 C 0.6451(2) 0.59129(15) -0.16618(14) 0.0409(5) Uani 1 1 d . . . . .
C12 C 0.6443(2) 0.74217(16) -0.33208(14) 0.0453(6) Uani 1 1 d . . . . .
H12A H 0.5614 0.7692 -0.3293 0.054 Uiso 1 1 calc R . . . .
H12B H 0.6755 0.6980 -0.3768 0.054 Uiso 1 1 calc R . . . .
C13 C 0.7047(2) 0.81056(15) -0.34447(14) 0.0435(6) Uani 1 1 d . . . . .
H13 H 0.7419 0.8197 -0.3044 0.052 Uiso 1 1 calc R . . . .
C14 C 0.7092(2) 0.85944(16) -0.40872(14) 0.0441(6) Uani 1 1 d . . . . .
C15 C 0.6556(3) 0.8510(2) -0.47887(18) 0.0726(9) Uani 1 1 d . . . . .
H15A H 0.6265 0.8012 -0.4724 0.109 Uiso 1 1 calc GR . . . .
H15B H 0.7136 0.8423 -0.5284 0.109 Uiso 1 1 calc GR . . . .
H15C H 0.5925 0.9040 -0.4807 0.109 Uiso 1 1 calc GR . . . .
C16 C 0.7704(2) 0.92503(16) -0.41205(15) 0.0457(6) Uani 1 1 d . . . . .
H16 H 0.8055 0.9314 -0.3699 0.055 Uiso 1 1 calc R . . . .
C17 C 0.8605(2) 1.08034(17) -0.52348(17) 0.0513(6) Uani 1 1 d . . . . .
C18 C 0.9978(3) 1.21611(19) -0.42001(19) 0.0661(8) Uani 1 1 d . . . . .
H18 H 1.0215 1.2181 -0.3715 0.079 Uiso 1 1 calc R . . . .
C19 C 0.9484(2) 1.15128(17) -0.43168(17) 0.0552(7) Uani 1 1 d . . . . .
H19 H 0.9388 1.1113 -0.3920 0.066 Uiso 1 1 calc R . . . .
C20 C 0.9141(2) 1.14754(15) -0.50331(15) 0.0460(6) Uani 1 1 d . . . . .
C21 C 0.9301(2) 1.20863(16) -0.56068(17) 0.0536(7) Uani 1 1 d . . . . .
H21 H 0.9081 1.2077 -0.6099 0.064 Uiso 1 1 calc R . . . .
C22 C 0.9797(3) 1.27081(18) -0.5426(2) 0.0654(8) Uani 1 1 d . . . . .
H22 H 0.9902 1.3119 -0.5809 0.078 Uiso 1 1 calc R . . . .
O7 O 1.14311(17) 0.68087(13) 0.73170(13) 0.0676(6) Uani 1 1 d . . . . .
O8 O 1.04284(15) 0.58895(11) 0.72730(10) 0.0494(4) Uani 1 1 d . . . . .
O9 O 0.82594(18) 0.38705(12) 0.71507(11) 0.0613(5) Uani 1 1 d . . . . .
O10 O 0.91144(17) 0.53924(11) 0.64773(10) 0.0578(5) Uani 1 1 d . . . . .
O11 O 0.75199(16) 0.69168(12) 0.29413(10) 0.0561(5) Uani 1 1 d . . . . .
O12 O 0.6475(2) 0.64219(15) 0.22222(13) 0.0814(7) Uani 1 1 d . . . . .
N3 N 0.7337(2) 0.62642(15) 0.35079(13) 0.0557(6) Uani 1 1 d . . . . .
N4 N 0.7390(3) 0.89209(17) 0.06676(16) 0.0785(8) Uani 1 1 d . . . . .
C23 C 1.1107(2) 0.62244(18) 0.76430(17) 0.0545(7) Uani 1 1 d . . . . .
C24 C 1.1360(3) 0.5836(2) 0.83891(19) 0.0669(8) Uani 1 1 d . . . . .
H24 H 1.1791 0.6061 0.8670 0.080 Uiso 1 1 calc R . . . .
C25 C 1.0998(3) 0.51666(19) 0.86866(18) 0.0621(8) Uani 1 1 d . . . . .
H25 H 1.1190 0.4930 0.9164 0.074 Uiso 1 1 calc R . . . .
C26 C 1.0318(2) 0.48042(16) 0.82877(15) 0.0449(6) Uani 1 1 d . . . . .
C27 C 0.9934(2) 0.40974(17) 0.85734(15) 0.0501(6) Uani 1 1 d . . . . .
H27 H 1.0128 0.3824 0.9038 0.060 Uiso 1 1 calc R . . . .
C28 C 0.9259(2) 0.38121(16) 0.81516(15) 0.0472(6) Uani 1 1 d . . . . .
C29 C 0.8692(3) 0.31373(18) 0.82556(17) 0.0596(7) Uani 1 1 d . . . . .
H29 H 0.8722 0.2731 0.8660 0.072 Uiso 1 1 calc R . . . .
C30 C 0.8122(3) 0.32081(19) 0.76647(18) 0.0686(9) Uani 1 1 d . . . . .
H30 H 0.7674 0.2848 0.7601 0.082 Uiso 1 1 calc R . . . .
C31 C 0.8970(2) 0.42357(16) 0.74570(14) 0.0445(6) Uani 1 1 d . . . . .
C32 C 0.9348(2) 0.49381(15) 0.71436(14) 0.0426(6) Uani 1 1 d . . . . .
C33 C 1.0035(2) 0.52015(15) 0.75797(14) 0.0409(5) Uani 1 1 d . . . . .
C34 C 0.8543(2) 0.50722(16) 0.59578(14) 0.0454(6) Uani 1 1 d . . . . .
H34A H 0.7759 0.5104 0.6241 0.055 Uiso 1 1 calc R . . . .
H34B H 0.8971 0.4460 0.5780 0.055 Uiso 1 1 calc R . . . .
C35 C 0.8498(2) 0.56442(15) 0.52490(14) 0.0448(6) Uani 1 1 d . . . . .
H35 H 0.8921 0.6043 0.5199 0.054 Uiso 1 1 calc R . . . .
C36 C 0.7905(2) 0.56272(15) 0.46874(14) 0.0437(6) Uani 1 1 d . . . . .
C37 C 0.7187(3) 0.5020(2) 0.4682(2) 0.0835(11) Uani 1 1 d . . . . .
H37A H 0.7213 0.4672 0.5151 0.125 Uiso 1 1 calc GR . . . .
H37B H 0.7495 0.4635 0.4202 0.125 Uiso 1 1 calc GR . . . .
H37C H 0.6393 0.5364 0.4689 0.125 Uiso 1 1 calc GR . . . .
C38 C 0.7942(2) 0.62329(16) 0.40303(15) 0.0468(6) Uani 1 1 d . . . . .
H38 H 0.8413 0.6596 0.3997 0.056 Uiso 1 1 calc R . . . .
C39 C 0.7002(3) 0.69116(18) 0.23070(16) 0.0553(7) Uani 1 1 d . . . . .
C40 C 0.7920(3) 0.8786(2) 0.12809(19) 0.0755(9) Uani 1 1 d . . . . .
H40 H 0.8372 0.9142 0.1345 0.091 Uiso 1 1 calc R . . . .
C41 C 0.7843(3) 0.81378(19) 0.18402(18) 0.0659(8) Uani 1 1 d . . . . .
H41 H 0.8233 0.8063 0.2264 0.079 Uiso 1 1 calc R . . . .
C42 C 0.7172(2) 0.76149(17) 0.17439(15) 0.0518(7) Uani 1 1 d . . . . .
C43 C 0.6626(3) 0.77372(19) 0.10986(16) 0.0629(8) Uani 1 1 d . . . . .
H43 H 0.6181 0.7383 0.1013 0.075 Uiso 1 1 calc R . . . .
C44 C 0.6758(3) 0.8398(2) 0.05848(18) 0.0770(10) Uani 1 1 d . . . . .
H44 H 0.6381 0.8483 0.0154 0.092 Uiso 1 1 calc R . . . .
O13 O 0.45977(19) -0.29029(13) 1.01382(12) 0.0712(6) Uani 1 1 d . . . . .
O14 O 0.46331(15) -0.19020(11) 0.92236(10) 0.0497(4) Uani 1 1 d . . . . .
O15 O 0.47470(18) 0.02719(12) 0.72234(11) 0.0646(6) Uani 1 1 d . . . . .
O16 O 0.54589(17) -0.06116(12) 0.87266(11) 0.0628(5) Uani 1 1 d . . . . .
O17 O 0.91324(16) 0.11265(11) 1.02146(10) 0.0552(5) Uani 1 1 d . . . . .
O18 O 0.95084(19) 0.24122(14) 0.98983(12) 0.0734(6) Uani 1 1 d . . . . .
N5 N 0.8575(2) 0.12372(15) 0.95355(13) 0.0589(6) Uani 1 1 d . . . . .
N6 N 1.1182(2) 0.14509(17) 1.23502(14) 0.0657(7) Uani 1 1 d . . . . .
C45 C 0.4250(2) -0.25836(17) 0.95524(17) 0.0523(6) Uani 1 1 d . . . . .
C46 C 0.3474(2) -0.28541(17) 0.91512(17) 0.0553(7) Uani 1 1 d . . . . .
H46 H 0.3189 -0.3309 0.9359 0.066 Uiso 1 1 calc R . . . .
C47 C 0.3155(2) -0.24710(16) 0.84939(16) 0.0503(6) Uani 1 1 d . . . . .
H47 H 0.2663 -0.2669 0.8249 0.060 Uiso 1 1 calc R . . . .
C48 C 0.3555(2) -0.17574(15) 0.81569(15) 0.0437(6) Uani 1 1 d . . . . .
C49 C 0.3237(2) -0.13378(17) 0.74784(15) 0.0486(6) Uani 1 1 d . . . . .
H49 H 0.2741 -0.1510 0.7216 0.058 Uiso 1 1 calc R . . . .
C50 C 0.3672(2) -0.06549(16) 0.71983(15) 0.0474(6) Uani 1 1 d . . . . .
C51 C 0.3558(3) -0.00791(19) 0.65342(17) 0.0643(8) Uani 1 1 d . . . . .
H51 H 0.3119 -0.0074 0.6148 0.077 Uiso 1 1 calc R . . . .
C52 C 0.4199(3) 0.0439(2) 0.65813(19) 0.0754(10) Uani 1 1 d . . . . .
H52 H 0.4272 0.0874 0.6217 0.090 Uiso 1 1 calc R . . . .
C53 C 0.4414(2) -0.04088(16) 0.76065(15) 0.0468(6) Uani 1 1 d . . . . .
C54 C 0.4755(2) -0.08075(16) 0.82914(15) 0.0451(6) Uani 1 1 d . . . . .
C55 C 0.4300(2) -0.14905(15) 0.85507(14) 0.0420(6) Uani 1 1 d . . . . .
C56 C 0.6003(2) 0.00362(16) 0.84509(16) 0.0496(6) Uani 1 1 d . . . . .
H56A H 0.5417 0.0596 0.8409 0.059 Uiso 1 1 calc R . . . .
H56B H 0.6508 -0.0148 0.7920 0.059 Uiso 1 1 calc R . . . .
C57 C 0.6697(2) 0.01388(16) 0.90423(15) 0.0467(6) Uani 1 1 d . . . . .
H57 H 0.6677 -0.0198 0.9497 0.056 Uiso 1 1 calc R . . . .
C58 C 0.7338(2) 0.06748(16) 0.89651(15) 0.0495(6) Uani 1 1 d . . . . .
C59 C 0.7428(4) 0.1261(2) 0.8267(2) 0.0965(13) Uani 1 1 d . . . . .
H59A H 0.7212 0.1034 0.7821 0.145 Uiso 1 1 calc GR . . . .
H59B H 0.8216 0.1274 0.8105 0.145 Uiso 1 1 calc GR . . . .
H59C H 0.6913 0.1849 0.8428 0.145 Uiso 1 1 calc GR . . . .
C60 C 0.7978(2) 0.07097(16) 0.95867(15) 0.0468(6) Uani 1 1 d . . . . .
H60 H 0.7950 0.0345 1.0022 0.056 Uiso 1 1 calc R . . . .
C61 C 0.9570(2) 0.17911(18) 1.03140(16) 0.0505(6) Uani 1 1 d . . . . .
C62 C 1.0453(3) 0.1013(2) 1.22677(16) 0.0615(7) Uani 1 1 d . . . . .
H62 H 1.0293 0.0636 1.2671 0.074 Uiso 1 1 calc R . . . .
C63 C 0.9916(2) 0.10800(18) 1.16218(16) 0.0533(7) Uani 1 1 d . . . . .
H63 H 0.9420 0.0750 1.1588 0.064 Uiso 1 1 calc R . . . .
C64 C 1.0130(2) 0.16479(17) 1.10254(15) 0.0467(6) Uani 1 1 d . . . . .
C65 C 1.0869(2) 0.21269(18) 1.11085(16) 0.0540(7) Uani 1 1 d . . . . .
H65 H 1.1016 0.2527 1.0725 0.065 Uiso 1 1 calc R . . . .
C66 C 1.1382(3) 0.2002(2) 1.17675(18) 0.0621(8) Uani 1 1 d . . . . .
H66 H 1.1893 0.2315 1.1811 0.074 Uiso 1 1 calc R . . . .

loop_
_atom_site_aniso_label
_atom_site_aniso_U_11
_atom_site_aniso_U_22
_atom_site_aniso_U_33
_atom_site_aniso_U_23
_atom_site_aniso_U_13
_atom_site_aniso_U_12
Cl1 0.1281(9) 0.0932(7) 0.1400(10) 0.0643(7) -0.0448(7) -0.0510(7)
Cl2 0.1867(14) 0.2324(16) 0.1030(9) 0.0359(9) -0.0770(9) -0.1290(13)
Cl3 0.0902(7) 0.0856(6) 0.1276(8) 0.0148(6) -0.0270(6) -0.0537(5)
C67 0.0629(19) 0.078(2) 0.081(2) 0.0332(17) -0.0286(16) -0.0352(17)
O1 0.0845(15) 0.0748(13) 0.0587(12) 0.0185(10) -0.0344(11) -0.0394(12)
O2 0.0566(11) 0.0520(10) 0.0453(9) 0.0159(8) -0.0190(8) -0.0296(9)
O3 0.0841(14) 0.0679(12) 0.0636(12) 0.0286(10) -0.0410(10) -0.0530(11)
O4 0.0750(12) 0.0585(11) 0.0504(10) 0.0269(8) -0.0289(9) -0.0474(10)
O5 0.0765(13) 0.0512(10) 0.0531(10) 0.0180(8) -0.0230(9) -0.0459(10)
O6 0.137(2) 0.0986(16) 0.0613(13) 0.0341(12) -0.0425(13) -0.0915(16)
N1 0.0684(15) 0.0509(12) 0.0543(13) 0.0178(10) -0.0219(11) -0.0418(11)
N2 0.0835(18) 0.0572(14) 0.0786(18) 0.0056(13) -0.0139(14) -0.0470(14)
C1 0.0596(17) 0.0583(16) 0.0472(15) 0.0141(13) -0.0190(13) -0.0223(14)
C2 0.075(2) 0.077(2) 0.0574(17) 0.0371(15) -0.0286(15) -0.0364(17)
C3 0.0649(18) 0.0599(17) 0.0661(18) 0.0335(14) -0.0224(15) -0.0348(15)
C4 0.0497(15) 0.0431(13) 0.0501(14) 0.0160(11) -0.0110(12) -0.0217(12)
C5 0.0561(16) 0.0431(14) 0.0605(16) 0.0164(12) -0.0111(13) -0.0291(13)
C6 0.0510(15) 0.0404(13) 0.0550(15) 0.0074(11) -0.0128(12) -0.0237(12)
C7 0.0675(19) 0.0567(16) 0.0759(19) 0.0111(14) -0.0261(15) -0.0400(15)
C8 0.092(2) 0.078(2) 0.078(2) 0.0272(17) -0.0481(18) -0.0580(19)
C9 0.0527(15) 0.0445(13) 0.0426(13) 0.0117(11) -0.0133(11) -0.0253(12)
C10 0.0479(14) 0.0381(12) 0.0401(13) 0.0112(10) -0.0089(11) -0.0226(11)
C11 0.0443(14) 0.0410(13) 0.0421(13) 0.0093(10) -0.0099(11) -0.0201(11)
C12 0.0608(16) 0.0457(14) 0.0423(13) 0.0162(11) -0.0184(12) -0.0308(13)
C13 0.0520(15) 0.0487(14) 0.0421(13) 0.0119(11) -0.0178(11) -0.0289(12)
C14 0.0551(15) 0.0475(14) 0.0430(13) 0.0131(11) -0.0167(11) -0.0318(12)
C15 0.111(3) 0.084(2) 0.0635(18) 0.0344(16) -0.0486(18) -0.072(2)
C16 0.0579(16) 0.0479(14) 0.0437(14) 0.0122(11) -0.0174(12) -0.0305(13)
C17 0.0628(17) 0.0507(15) 0.0541(16) 0.0158(12) -0.0183(13) -0.0339(14)
C18 0.084(2) 0.0640(18) 0.0691(19) 0.0066(15) -0.0252(16) -0.0439(17)
C19 0.0709(19) 0.0500(15) 0.0582(17) 0.0121(13) -0.0177(14) -0.0364(14)
C20 0.0500(15) 0.0406(13) 0.0530(15) 0.0065(11) -0.0069(12) -0.0253(12)
C21 0.0618(17) 0.0482(15) 0.0593(16) 0.0133(12) -0.0112(13) -0.0312(14)
C22 0.080(2) 0.0498(16) 0.076(2) 0.0137(14) -0.0063(17) -0.0402(16)
O7 0.0751(14) 0.0640(12) 0.0858(14) 0.0220(11) -0.0331(11) -0.0438(11)
O8 0.0613(11) 0.0481(10) 0.0539(10) 0.0153(8) -0.0239(9) -0.0315(9)
O9 0.0934(15) 0.0626(11) 0.0585(11) 0.0278(9) -0.0399(10) -0.0537(11)
O10 0.0925(14) 0.0571(11) 0.0518(10) 0.0243(9) -0.0417(10) -0.0471(10)
O11 0.0720(12) 0.0588(11) 0.0510(10) 0.0300(9) -0.0233(9) -0.0345(10)
O12 0.1237(19) 0.0866(15) 0.0709(14) 0.0413(12) -0.0509(13) -0.0679(15)
N3 0.0689(15) 0.0636(14) 0.0515(13) 0.0325(11) -0.0264(12) -0.0377(12)
N4 0.112(2) 0.0658(17) 0.0548(16) 0.0254(13) -0.0111(15) -0.0302(17)
C23 0.0562(17) 0.0508(15) 0.0687(18) 0.0096(13) -0.0234(14) -0.0278(14)
C24 0.081(2) 0.0721(19) 0.077(2) 0.0215(16) -0.0481(17) -0.0455(17)
C25 0.077(2) 0.0677(18) 0.0622(18) 0.0212(14) -0.0409(16) -0.0351(16)
C26 0.0456(15) 0.0471(14) 0.0475(14) 0.0079(11) -0.0180(12) -0.0174(12)
C27 0.0622(17) 0.0510(15) 0.0450(14) 0.0165(12) -0.0222(13) -0.0225(13)
C28 0.0585(16) 0.0459(14) 0.0445(14) 0.0123(11) -0.0180(12) -0.0228(13)
C29 0.083(2) 0.0546(16) 0.0581(17) 0.0240(13) -0.0275(15) -0.0390(15)
C30 0.107(2) 0.0644(18) 0.0663(19) 0.0292(15) -0.0390(18) -0.0596(18)
C31 0.0555(16) 0.0435(13) 0.0453(14) 0.0093(11) -0.0196(12) -0.0253(12)
C32 0.0538(15) 0.0399(13) 0.0402(13) 0.0112(10) -0.0176(11) -0.0190(12)
C33 0.0469(14) 0.0374(12) 0.0433(13) 0.0081(10) -0.0134(11) -0.0180(11)
C34 0.0552(16) 0.0462(14) 0.0458(14) 0.0115(11) -0.0213(12) -0.0251(12)
C35 0.0512(15) 0.0436(13) 0.0489(14) 0.0134(11) -0.0164(12) -0.0250(12)
C36 0.0550(15) 0.0425(13) 0.0441(13) 0.0161(11) -0.0178(12) -0.0262(12)
C37 0.123(3) 0.099(2) 0.082(2) 0.0552(19) -0.067(2) -0.083(2)
C38 0.0520(15) 0.0485(14) 0.0482(14) 0.0145(11) -0.0146(12) -0.0257(12)
C39 0.0692(19) 0.0535(16) 0.0477(15) 0.0185(12) -0.0169(14) -0.0234(15)
C40 0.101(3) 0.067(2) 0.065(2) 0.0236(16) -0.0124(19) -0.0411(19)
C41 0.081(2) 0.0649(18) 0.0577(17) 0.0246(14) -0.0196(15) -0.0298(17)
C42 0.0639(18) 0.0455(14) 0.0413(14) 0.0149(11) -0.0074(13) -0.0137(13)
C43 0.084(2) 0.0601(17) 0.0432(15) 0.0144(13) -0.0151(15) -0.0207(16)
C44 0.112(3) 0.069(2) 0.0501(17) 0.0240(15) -0.0233(18) -0.025(2)
O13 0.0919(16) 0.0709(13) 0.0714(13) 0.0361(11) -0.0355(12) -0.0448(12)
O14 0.0603(11) 0.0512(10) 0.0531(10) 0.0183(8) -0.0245(9) -0.0321(9)
O15 0.0960(15) 0.0668(12) 0.0662(12) 0.0347(10) -0.0496(11) -0.0559(11)
O16 0.0904(14) 0.0695(12) 0.0667(12) 0.0338(10) -0.0495(11) -0.0595(11)
O17 0.0762(13) 0.0586(11) 0.0543(11) 0.0146(8) -0.0382(9) -0.0391(10)
O18 0.1029(17) 0.0803(14) 0.0736(13) 0.0337(11) -0.0519(12) -0.0606(13)
N5 0.0859(17) 0.0648(14) 0.0541(13) 0.0184(11) -0.0411(12) -0.0472(13)
N6 0.0720(17) 0.0832(17) 0.0558(14) 0.0067(13) -0.0303(13) -0.0332(14)
C45 0.0584(17) 0.0469(15) 0.0571(16) 0.0168(13) -0.0135(13) -0.0244(13)
C46 0.0571(17) 0.0491(15) 0.0709(18) 0.0148(13) -0.0161(14) -0.0318(14)
C47 0.0467(15) 0.0488(15) 0.0649(17) 0.0072(13) -0.0162(13) -0.0259(13)
C48 0.0422(14) 0.0430(13) 0.0522(15) 0.0035(11) -0.0122(11) -0.0210(11)
C49 0.0492(15) 0.0548(15) 0.0539(15) 0.0042(12) -0.0214(12) -0.0266(13)
C50 0.0520(16) 0.0486(14) 0.0516(15) 0.0080(12) -0.0232(12) -0.0224(12)
C51 0.085(2) 0.0721(19) 0.0602(17) 0.0225(15) -0.0440(16) -0.0419(17)
C52 0.114(3) 0.083(2) 0.069(2) 0.0414(17) -0.0584(19) -0.064(2)
C53 0.0582(16) 0.0459(14) 0.0513(15) 0.0144(11) -0.0239(12) -0.0301(13)
C54 0.0518(15) 0.0462(14) 0.0511(14) 0.0096(11) -0.0229(12) -0.0277(12)
C55 0.0469(14) 0.0403(13) 0.0443(13) 0.0082(11) -0.0145(11) -0.0187(11)
C56 0.0634(17) 0.0482(14) 0.0548(15) 0.0160(12) -0.0275(13) -0.0338(13)
C57 0.0615(17) 0.0463(14) 0.0459(14) 0.0156(11) -0.0241(12) -0.0287(13)
C58 0.0706(18) 0.0489(14) 0.0473(14) 0.0164(11) -0.0288(13) -0.0345(14)
C59 0.161(4) 0.111(3) 0.087(2) 0.061(2) -0.083(2) -0.108(3)
C60 0.0632(17) 0.0453(14) 0.0445(14) 0.0107(11) -0.0241(12) -0.0273(13)
C61 0.0522(16) 0.0593(16) 0.0507(15) 0.0077(13) -0.0193(13) -0.0278(14)
C62 0.073(2) 0.078(2) 0.0465(15) 0.0107(14) -0.0206(14) -0.0367(17)
C63 0.0538(16) 0.0642(17) 0.0514(15) 0.0070(13) -0.0163(13) -0.0289(14)
C64 0.0490(15) 0.0550(15) 0.0436(14) 0.0033(12) -0.0162(12) -0.0228(13)
C65 0.0544(17) 0.0659(17) 0.0526(16) 0.0046(13) -0.0189(13) -0.0295(14)
C66 0.0605(18) 0.079(2) 0.0615(18) 0.0027(15) -0.0287(15) -0.0317(16)

loop_
_atom_type_symbol
_atom_type_description
_atom_type_scat_dispersion_real
_atom_type_scat_dispersion_imag
_atom_type_scat_source
C C 0.0033 0.0016 'International Tables Vol C Tables 4.2.6.8 and 6.1.1.4'
H H 0.0000 0.0000 'International Tables Vol C Tables 4.2.6.8 and 6.1.1.4'
Cl Cl 0.1484 0.1585 'International Tables Vol C Tables 4.2.6.8 and 6.1.1.4'
N N 0.0061 0.0033 'International Tables Vol C Tables 4.2.6.8 and 6.1.1.4'
O O 0.0106 0.0060 'International Tables Vol C Tables 4.2.6.8 and 6.1.1.4'

loop_
_geom_angle_atom_site_label_1
_geom_angle_atom_site_label_2
_geom_angle_atom_site_label_3
_geom_angle
_geom_angle_site_symmetry_1
_geom_angle_site_symmetry_3
Cl1 C67 Cl3 110.39(16) . .
Cl1 C67 H67 108.8 . .
Cl2 C67 Cl1 109.87(19) . .
Cl2 C67 Cl3 110.16(17) . .
Cl2 C67 H67 108.8 . .
Cl3 C67 H67 108.8 . .
C1 O2 C11 122.06(18) . .
C8 O3 C9 105.34(19) . .
C10 O4 C12 118.17(17) . .
C17 O5 N1 112.54(18) . .
C16 N1 O5 108.21(19) . .
C18 N2 C22 116.9(2) . .
O1 C1 O2 117.2(2) . .
O1 C1 C2 126.3(2) . .
O2 C1 C2 116.5(2) . .
C1 C2 H2 119.0 . .
C3 C2 C1 122.0(2) . .
C3 C2 H2 119.0 . .
C2 C3 H3 119.5 . .
C2 C3 C4 121.0(2) . .
C4 C3 H3 119.5 . .
C5 C4 C3 122.8(2) . .
C5 C4 C11 120.2(2) . .
C11 C4 C3 117.0(2) . .
C4 C5 H5 120.6 . .
C6 C5 C4 118.8(2) . .
C6 C5 H5 120.6 . .
C5 C6 C7 135.0(2) . .
C5 C6 C9 119.6(2) . .
C9 C6 C7 105.4(2) . .
C6 C7 H7 126.8 . .
C8 C7 C6 106.4(2) . .
C8 C7 H7 126.8 . .
O3 C8 H8 123.4 . .
C7 C8 O3 113.1(2) . .
C7 C8 H8 123.4 . .
O3 C9 C6 109.7(2) . .
O3 C9 C10 126.38(19) . .
C10 C9 C6 123.9(2) . .
O4 C10 C9 127.9(2) . .
O4 C10 C11 117.2(2) . .
C9 C10 C11 114.82(19) . .
O2 C11 C4 121.4(2) . .
O2 C11 C10 115.86(18) . .
C10 C11 C4 122.7(2) . .
O4 C12 H12A 110.1 . .
O4 C12 H12B 110.1 . .
O4 C12 C13 107.80(18) . .
H12A C12 H12B 108.5 . .
C13 C12 H12A 110.1 . .
C13 C12 H12B 110.1 . .
C12 C13 H13 117.8 . .
C14 C13 C12 124.5(2) . .
C14 C13 H13 117.8 . .
C13 C14 C15 123.9(2) . .
C13 C14 C16 118.4(2) . .
C16 C14 C15 117.7(2) . .
C14 C15 H15A 109.5 . .
C14 C15 H15B 109.5 . .
C14 C15 H15C 109.5 . .
H15A C15 H15B 109.5 . .
H15A C15 H15C 109.5 . .
H15B C15 H15C 109.5 . .
N1 C16 C14 120.2(2) . .
N1 C16 H16 119.9 . .
C14 C16 H16 119.9 . .
O5 C17 C20 110.4(2) . .
O6 C17 O5 124.9(2) . .
O6 C17 C20 124.7(2) . .
N2 C18 H18 117.9 . .
N2 C18 C19 124.1(3) . .
C19 C18 H18 117.9 . .
C18 C19 H19 120.9 . .
C20 C19 C18 118.2(2) . .
C20 C19 H19 120.9 . .
C19 C20 C17 123.4(2) . .
C19 C20 C21 118.9(2) . .
C21 C20 C17 117.8(2) . .
C20 C21 H21 120.9 . .
C22 C21 C20 118.1(3) . .
C22 C21 H21 120.9 . .
N2 C22 C21 123.8(3) . .
N2 C22 H22 118.1 . .
C21 C22 H22 118.1 . .
C23 O8 C33 122.09(19) . .
C31 O9 C30 104.77(19) . .
C32 O10 C34 118.78(17) . .
C39 O11 N3 111.90(18) . .
C38 N3 O11 108.86(19) . .
C40 N4 C44 117.0(3) . .
O7 C23 O8 117.1(2) . .
O7 C23 C24 126.5(2) . .
O8 C23 C24 116.4(2) . .
C23 C24 H24 119.0 . .
C25 C24 C23 122.1(2) . .
C25 C24 H24 119.0 . .
C24 C25 H25 119.4 . .
C24 C25 C26 121.3(2) . .
C26 C25 H25 119.4 . .
C27 C26 C25 123.1(2) . .
C27 C26 C33 120.2(2) . .
C33 C26 C25 116.7(2) . .
C26 C27 H27 120.8 . .
C28 C27 C26 118.3(2) . .
C28 C27 H27 120.8 . .
C27 C28 C29 134.9(2) . .
C27 C28 C31 120.0(2) . .
C31 C28 C29 105.0(2) . .
C28 C29 H29 126.7 . .
C30 C29 C28 106.6(2) . .
C30 C29 H29 126.7 . .
O9 C30 H30 123.4 . .
C29 C30 O9 113.1(2) . .
C29 C30 H30 123.4 . .
O9 C31 C28 110.46(19) . .
O9 C31 C32 126.0(2) . .
C32 C31 C28 123.5(2) . .
O10 C32 C31 127.9(2) . .
O10 C32 C33 117.24(19) . .
C33 C32 C31 114.8(2) . .
O8 C33 C26 121.4(2) . .
O8 C33 C32 115.61(19) . .
C32 C33 C26 123.0(2) . .
O10 C34 H34A 110.3 . .
O10 C34 H34B 110.3 . .
O10 C34 C35 107.08(18) . .
H34A C34 H34B 108.6 . .
C35 C34 H34A 110.3 . .
C35 C34 H34B 110.3 . .
C34 C35 H35 117.5 . .
C36 C35 C34 125.0(2) . .
C36 C35 H35 117.5 . .
C35 C36 C37 123.8(2) . .
C35 C36 C38 118.6(2) . .
C38 C36 C37 117.5(2) . .
C36 C37 H37A 109.5 . .
C36 C37 H37B 109.5 . .
C36 C37 H37C 109.5 . .
H37A C37 H37B 109.5 . .
H37A C37 H37C 109.5 . .
H37B C37 H37C 109.5 . .
N3 C38 C36 120.1(2) . .
N3 C38 H38 120.0 . .
C36 C38 H38 120.0 . .
O11 C39 C42 110.7(2) . .
O12 C39 O11 124.4(2) . .
O12 C39 C42 124.9(3) . .
N4 C40 H40 118.1 . .
N4 C40 C41 123.8(3) . .
C41 C40 H40 118.1 . .
C40 C41 H41 121.1 . .
C42 C41 C40 117.9(3) . .
C42 C41 H41 121.1 . .
C41 C42 C39 123.1(3) . .
C41 C42 C43 119.2(2) . .
C43 C42 C39 117.8(3) . .
C42 C43 H43 120.9 . .
C44 C43 C42 118.2(3) . .
C44 C43 H43 120.9 . .
N4 C44 C43 124.0(3) . .
N4 C44 H44 118.0 . .
C43 C44 H44 118.0 . .
C45 O14 C55 122.33(19) . .
C52 O15 C53 105.16(19) . .
C54 O16 C56 118.95(18) . .
C61 O17 N5 112.57(18) . .
C60 N5 O17 108.51(19) . .
C62 N6 C66 116.8(2) . .
O13 C45 O14 117.2(2) . .
O13 C45 C46 126.3(2) . .
O14 C45 C46 116.5(2) . .
C45 C46 H46 119.0 . .
C47 C46 C45 122.0(2) . .
C47 C46 H46 119.0 . .
C46 C47 H47 119.4 . .
C46 C47 C48 121.1(2) . .
C48 C47 H47 119.4 . .
C49 C48 C47 122.9(2) . .
C49 C48 C55 120.3(2) . .
C55 C48 C47 116.8(2) . .
C48 C49 H49 120.7 . .
C48 C49 C50 118.5(2) . .
C50 C49 H49 120.7 . .
C49 C50 C51 135.0(2) . .
C49 C50 C53 119.5(2) . .
C53 C50 C51 105.5(2) . .
C50 C51 H51 126.8 . .
C52 C51 C50 106.5(2) . .
C52 C51 H51 126.8 . .
O15 C52 H52 123.4 . .
C51 C52 O15 113.2(2) . .
C51 C52 H52 123.4 . .
O15 C53 C50 109.7(2) . .
O15 C53 C54 126.2(2) . .
C54 C53 C50 124.1(2) . .
O16 C54 C53 128.2(2) . .
O16 C54 C55 117.3(2) . .
C53 C54 C55 114.5(2) . .
O14 C55 C48 121.27(19) . .
O14 C55 C54 115.6(2) . .
C54 C55 C48 123.1(2) . .
O16 C56 H56A 110.1 . .
O16 C56 H56B 110.1 . .
O16 C56 C57 108.12(19) . .
H56A C56 H56B 108.4 . .
C57 C56 H56A 110.1 . .
C57 C56 H56B 110.1 . .
C56 C57 H57 117.8 . .
C58 C57 C56 124.4(2) . .
C58 C57 H57 117.8 . .
C57 C58 C59 122.9(2) . .
C57 C58 C60 118.9(2) . .
C60 C58 C59 118.2(2) . .
C58 C59 H59A 109.5 . .
C58 C59 H59B 109.5 . .
C58 C59 H59C 109.5 . .
H59A C59 H59B 109.5 . .
H59A C59 H59C 109.5 . .
H59B C59 H59C 109.5 . .
N5 C60 C58 119.9(2) . .
N5 C60 H60 120.0 . .
C58 C60 H60 120.0 . .
O17 C61 C64 110.4(2) . .
O18 C61 O17 125.1(2) . .
O18 C61 C64 124.4(2) . .
N6 C62 H62 117.9 . .
N6 C62 C63 124.2(3) . .
C63 C62 H62 117.9 . .
C62 C63 H63 120.8 . .
C62 C63 C64 118.5(2) . .
C64 C63 H63 120.8 . .
C63 C64 C61 123.0(2) . .
C63 C64 C65 118.3(2) . .
C65 C64 C61 118.6(2) . .
C64 C65 H65 120.5 . .
C66 C65 C64 118.9(3) . .
C66 C65 H65 120.5 . .
N6 C66 C65 123.3(3) . .
N6 C66 H66 118.3 . .
C65 C66 H66 118.3 . .

loop_
_geom_bond_atom_site_label_1
_geom_bond_atom_site_label_2
_geom_bond_distance
_geom_bond_site_symmetry_2
Cl1 C67 1.733(3) .
Cl2 C67 1.730(3) .
Cl3 C67 1.736(3) .
C67 H67 0.9800 .
O1 C1 1.202(3) .
O2 C1 1.374(3) .
O2 C11 1.376(3) .
O3 C8 1.376(3) .
O3 C9 1.376(3) .
O4 C10 1.361(2) .
O4 C12 1.427(3) .
O5 N1 1.439(2) .
O5 C17 1.353(3) .
O6 C17 1.187(3) .
N1 C16 1.266(3) .
N2 C18 1.323(4) .
N2 C22 1.330(4) .
C1 C2 1.448(4) .
C2 H2 0.9300 .
C2 C3 1.333(4) .
C3 H3 0.9300 .
C3 C4 1.428(3) .
C4 C5 1.390(3) .
C4 C11 1.403(3) .
C5 H5 0.9300 .
C5 C6 1.376(3) .
C6 C7 1.438(4) .
C6 C9 1.404(3) .
C7 H7 0.9300 .
C7 C8 1.323(4) .
C8 H8 0.9300 .
C9 C10 1.386(3) .
C10 C11 1.396(3) .
C12 H12A 0.9700 .
C12 H12B 0.9700 .
C12 C13 1.485(3) .
C13 H13 0.9300 .
C13 C14 1.326(3) .
C14 C15 1.500(3) .
C14 C16 1.457(3) .
C15 H15A 0.9600 .
C15 H15B 0.9600 .
C15 H15C 0.9600 .
C16 H16 0.9300 .
C17 C20 1.495(3) .
C18 H18 0.9300 .
C18 C19 1.384(4) .
C19 H19 0.9300 .
C19 C20 1.372(4) .
C20 C21 1.388(3) .
C21 H21 0.9300 .
C21 C22 1.380(4) .
C22 H22 0.9300 .
O7 C23 1.202(3) .
O8 C23 1.371(3) .
O8 C33 1.379(3) .
O9 C30 1.381(3) .
O9 C31 1.374(3) .
O10 C32 1.361(3) .
O10 C34 1.423(3) .
O11 N3 1.436(2) .
O11 C39 1.359(3) .
O12 C39 1.185(3) .
N3 C38 1.261(3) .
N4 C40 1.318(4) .
N4 C44 1.330(4) .
C23 C24 1.445(4) .
C24 H24 0.9300 .
C24 C25 1.328(4) .
C25 H25 0.9300 .
C25 C26 1.427(3) .
C26 C27 1.390(3) .
C26 C33 1.402(3) .
C27 H27 0.9300 .
C27 C28 1.378(3) .
C28 C29 1.440(3) .
C28 C31 1.400(3) .
C29 H29 0.9300 .
C29 C30 1.322(4) .
C30 H30 0.9300 .
C31 C32 1.393(3) .
C32 C33 1.388(3) .
C34 H34A 0.9700 .
C34 H34B 0.9700 .
C34 C35 1.491(3) .
C35 H35 0.9300 .
C35 C36 1.320(3) .
C36 C37 1.498(3) .
C36 C38 1.460(3) .
C37 H37A 0.9600 .
C37 H37B 0.9600 .
C37 H37C 0.9600 .
C38 H38 0.9300 .
C39 C42 1.491(3) .
C40 H40 0.9300 .
C40 C41 1.397(4) .
C41 H41 0.9300 .
C41 C42 1.373(4) .
C42 C43 1.378(4) .
C43 H43 0.9300 .
C43 C44 1.377(4) .
C44 H44 0.9300 .
O13 C45 1.203(3) .
O14 C45 1.374(3) .
O14 C55 1.377(3) .
O15 C52 1.376(3) .
O15 C53 1.377(3) .
O16 C54 1.354(3) .
O16 C56 1.416(3) .
O17 N5 1.439(3) .
O17 C61 1.353(3) .
O18 C61 1.194(3) .
N5 C60 1.266(3) .
N6 C62 1.324(3) .
N6 C66 1.341(4) .
C45 C46 1.449(4) .
C46 H46 0.9300 .
C46 C47 1.331(4) .
C47 H47 0.9300 .
C47 C48 1.435(3) .
C48 C49 1.384(3) .
C48 C55 1.404(3) .
C49 H49 0.9300 .
C49 C50 1.388(3) .
C50 C51 1.438(3) .
C50 C53 1.400(3) .
C51 H51 0.9300 .
C51 C52 1.318(4) .
C52 H52 0.9300 .
C53 C54 1.391(3) .
C54 C55 1.394(3) .
C56 H56A 0.9700 .
C56 H56B 0.9700 .
C56 C57 1.487(3) .
C57 H57 0.9300 .
C57 C58 1.317(3) .
C58 C59 1.497(3) .
C58 C60 1.451(3) .
C59 H59A 0.9600 .
C59 H59B 0.9600 .
C59 H59C 0.9600 .
C60 H60 0.9300 .
C61 C64 1.488(3) .
C62 H62 0.9300 .
C62 C63 1.378(4) .
C63 H63 0.9300 .
C63 C64 1.380(3) .
C64 C65 1.384(3) .
C65 H65 0.9300 .
C65 C66 1.375(4) .
C66 H66 0.9300 .
